data_2101894
loop_
_publ_author_name
'Harada, J.'
'Ogawa, K.'
'Tomoda, S.'

_publ_section_title
;
 Molecular Motion and Conformational Interconversion of Azobenzenes in
 Crystals as Studied by X-ray Diffraction
;
_journal_issue 4
_journal_name_full 'Acta Crystallographica Section B'
_journal_page_first 662
_journal_page_last 672
_journal_paper_doi 10.1107/S0108768197002772
_journal_volume 53
_journal_year 1997
_chemical_formula_moiety 'C14 H14 N2'
_chemical_formula_sum 'C14 H14 N2'
_chemical_formula_weight 210.28
_chemical_melting_point 325
_chemical_name_systematic '       (E)-3,3'-dimethylazobenzene'
_space_group_IT_number 61
_symmetry_cell_setting orthorhombic
_symmetry_space_group_name_Hall '-P 2ac 2ab'
_symmetry_space_group_name_H-M 'P b c a'
_audit_creation_method SHELXL
_cell_angle_alpha 90.00
_cell_angle_beta 90.00
_cell_angle_gamma 90.00
_cell_formula_units_Z 4
_cell_length_a 13.824(2)
_cell_length_b 11.731(2)
_cell_length_c 7.366(2)
_cell_measurement_reflns_used 25
_cell_measurement_temperature 200
_cell_measurement_theta_max 39.9
_cell_measurement_theta_min 38.0
_cell_volume 1194.5(4)
_computing_cell_refinement MSC/AFC
_computing_data_collection
;
Rigaku AFC6A, MSC/AFC Diffractometer Control Software
;
_computing_data_reduction
;      DIFDAT_ADDREF_SORTRF (Xtal: Stewart, Merom, Holden, Doherty, Hall
                                   Maslen, Spadaccini & Davenport)
;
_computing_molecular_graphics '      ORTEP (Xtal: Davenport, Hall & Dreissig)'
_computing_publication_material 'SHELXL-93 (Sheldrick, 1993)'
_computing_structure_refinement 'SHELXL-93 (Sheldrick, 1993)'
_computing_structure_solution 'SIR92     (Giacobazzo,1992)'
_diffrn_ambient_temperature 200
_diffrn_measurement_device Rigaku_AFC6A
_diffrn_measurement_method \q/2\q
_diffrn_radiation_monochromator graphite
_diffrn_radiation_source 'fine-focus sealed tube'
_diffrn_radiation_type Cu_K\a
_diffrn_radiation_wavelength 1.54184
_diffrn_reflns_av_R_equivalents .0000
_diffrn_reflns_av_sigmaI/netI .0137
_diffrn_reflns_limit_h_max 14
_diffrn_reflns_limit_h_min 0
_diffrn_reflns_limit_k_max 13
_diffrn_reflns_limit_k_min 0
_diffrn_reflns_limit_l_max 0
_diffrn_reflns_limit_l_min -8
_diffrn_reflns_number 738
_diffrn_reflns_theta_max 59.82
_diffrn_reflns_theta_min 6.40
_diffrn_standards_decay_% 0
_diffrn_standards_interval_count 150
_diffrn_standards_number 3
_exptl_absorpt_coefficient_mu .540
_exptl_absorpt_correction_type none
_exptl_crystal_colour red
_exptl_crystal_density_diffrn 1.169
_exptl_crystal_description rectangular
_exptl_crystal_F_000 448
_exptl_crystal_size_max .30
_exptl_crystal_size_mid .30
_exptl_crystal_size_min .25
_refine_diff_density_max .376
_refine_diff_density_min -.566
_refine_ls_extinction_method none
_refine_ls_goodness_of_fit_all 1.220
_refine_ls_goodness_of_fit_obs 1.280
_refine_ls_hydrogen_treatment refall
_refine_ls_matrix_type full
_refine_ls_number_parameters 101
_refine_ls_number_reflns 738
_refine_ls_number_restraints 0
_refine_ls_restrained_S_all 1.220
_refine_ls_restrained_S_obs 1.280
_refine_ls_R_factor_all .0727
_refine_ls_R_factor_obs .0645
_refine_ls_shift/esd_max -.073
_refine_ls_shift/esd_mean .005
_refine_ls_structure_factor_coef Fsqd
_refine_ls_weighting_details 'w=1/[\s^2^(Fo^2^)+(0.0930P)^2^+0.2183P] where P=(Fo^2^+2Fc^2^)/3'
_refine_ls_weighting_scheme calc
_refine_ls_wR_factor_all .1572
_refine_ls_wR_factor_obs .1509
_reflns_number_observed 634
_reflns_number_total 738
_reflns_observed_criterion >2sigma(I)
_cod_data_source_file oa0007.cif
_cod_data_source_block 3200
_cod_depositor_comments
;
The following automatic conversions were performed:

'_refine_ls_weighting_scheme' value 'calc
w=1/[\s^2^(Fo^2^)+(0.0930P)^2^+0.2183P] where P=(Fo^2^+2Fc^2^)/3' was
changed to 'calc'. New tag '_refine_ls_weighting_details' was
created. The value of the new tag was set to
'w=1/[\s^2^(Fo^2^)+(0.0930P)^2^+0.2183P] where P=(Fo^2^+2Fc^2^)/3'.

Automatic conversion script
Id: cif_fix_values 3143 2015-03-26 13:38:13Z robertas 
;
_cod_database_code 2101894
_cod_database_fobs_code 2101894

loop_
_symmetry_equiv_pos_as_xyz
'x, y, z'
'-x+1/2, -y, z+1/2'
'x+1/2, -y+1/2, -z'
'-x, y+1/2, -z+1/2'
'-x, -y, -z'
'x-1/2, y, -z-1/2'
'-x-1/2, y-1/2, z'
'x, -y-1/2, z-1/2'

loop_
_atom_site_aniso_label
_atom_site_aniso_U_11
_atom_site_aniso_U_22
_atom_site_aniso_U_33
_atom_site_aniso_U_12
_atom_site_aniso_U_13
_atom_site_aniso_U_23
N1 .0588(13) .0415(13) .0448(12) -.0014(10) -.0024(9) .0007(8)
C1 .059(2) .0374(14) .0383(13) .0031(11) .0002(10) .0028(10)
C2 .060(2) .0379(15) .0397(14) -.0035(12) .0044(10) -.0003(10)
C3 .060(2) .047(2) .0396(13) .0007(12) .0070(10) .0052(11)
C4 .068(2) .050(2) .0436(14) .0108(13) .0049(12) -.0013(11)
C5 .081(2) .0426(14) .0481(14) .0040(13) -.0040(12) -.0087(11)
C6 .064(2) .0440(14) .048(2) .0001(12) -.0089(12) -.0028(11)
C7 .056(2) .070(2) .073(2) -.004(2) .011(2) -.003(2)

loop_
_atom_site_label
_atom_site_fract_x
_atom_site_fract_y
_atom_site_fract_z
_atom_site_U_iso_or_equiv
_atom_site_thermal_displace_type
_atom_site_calc_flag
_atom_site_occupancy
_atom_site_type_symbol
N1 .04227(14) 1.0171(2) .5106(2) .0484(7) Uani d 1 N
C1 .1148(2) .9348(2) .4629(3) .0450(7) Uani d 1 C
C2 .2097(2) .9676(2) .4986(3) .0458(8) Uani d 1 C
C3 .2867(2) .8957(2) .4607(3) .0487(8) Uani d 1 C
C4 .2662(2) .7903(2) .3848(3) .0539(8) Uani d 1 C
C5 .1721(2) .7571(2) .3488(3) .0571(8) Uani d 1 C
C6 .0954(2) .8286(2) .3865(3) .0519(8) Uani d 1 C
C7 .3887(2) .9312(3) .4990(5) .0664(10) Uani d 1 C
H2 .2210(16) 1.044(2) .555(3) .044(6) Uiso d 1 H
H4 .3212(18) .738(2) .351(4) .057(7) Uiso d 1 H
H5 .1588(16) .681(2) .296(4) .064(8) Uiso d 1 H
H6 .0262(19) .805(2) .371(3) .060(7) Uiso d 1 H
H71 .428(3) .918(4) .411(6) .129(15) Uiso d 1 H
H72 .420(3) .888(4) .588(6) .135(16) Uiso d 1 H
H73 .392(3) 1.005(5) .540(7) .16(2) Uiso d 1 H

loop_
_atom_type_symbol
_atom_type_description
_atom_type_scat_dispersion_real
_atom_type_scat_dispersion_imag
_atom_type_scat_source
C C .0181 .0091 'International Tables Vol C Tables 4.2.6.8 and 6.1.1.4'
N N .0311 .0180 'International Tables Vol C Tables 4.2.6.8 and 6.1.1.4'
H H .0000 .0000 'International Tables Vol C Tables 4.2.6.8 and 6.1.1.4'

loop_
_geom_angle_atom_site_label_1
_geom_angle_atom_site_label_2
_geom_angle_atom_site_label_3
_geom_angle_site_symmetry_1
_geom_angle
N1 N1 C1 5_576 114.0(2)
C2 C1 C6 . 120.3(2)
C2 C1 N1 . 115.2(2)
C6 C1 N1 . 124.5(2)
C3 C2 C1 . 121.2(2)
C3 C2 H2 . 120.5(13)
C1 C2 H2 . 118.3(13)
C4 C3 C2 . 117.8(2)
C4 C3 C7 . 121.1(2)
C2 C3 C7 . 121.1(2)
C5 C4 C3 . 121.4(2)
C5 C4 H4 . 119.2(14)
C3 C4 H4 . 119.3(14)
C6 C5 C4 . 120.8(2)
C6 C5 H5 . 118.9(14)
C4 C5 H5 . 120.2(14)
C5 C6 C1 . 118.5(2)
C5 C6 H6 . 122.6(14)
C1 C6 H6 . 118.7(14)
C3 C7 H71 . 113(3)
C3 C7 H72 . 115(3)
H71 C7 H72 . 98(4)
C3 C7 H73 . 112(3)
H71 C7 H73 . 113(4)
H72 C7 H73 . 105(4)

loop_
_geom_bond_atom_site_label_1
_geom_bond_atom_site_label_2
_geom_bond_site_symmetry_2
_geom_bond_distance
N1 N1 5_576 1.246(4)
N1 C1 . 1.436(3)
C1 C2 . 1.392(3)
C1 C6 . 1.392(3)
C2 C3 . 1.387(3)
C2 H2 . 1.00(2)
C3 C4 . 1.387(4)
C3 C7 . 1.497(4)
C4 C5 . 1.383(4)
C4 H4 . 1.01(3)
C5 C6 . 1.380(4)
C5 H5 . .99(3)
C6 H6 . 1.00(3)
C7 H71 . .86(4)
C7 H72 . .93(5)
C7 H73 . .92(6)

loop_
_geom_torsion_atom_site_label_1
_geom_torsion_atom_site_label_2
_geom_torsion_atom_site_label_3
_geom_torsion_atom_site_label_4
_geom_torsion_site_symmetry_1
_geom_torsion
N1 N1 C1 C2 5_576 -175.2(2)
N1 N1 C1 C6 5_576 4.7(4)
C6 C1 C2 C3 . -.5(4)
N1 C1 C2 C3 . 179.4(2)
C1 C2 C3 C4 . .4(4)
C1 C2 C3 C7 . 179.9(2)
C2 C3 C4 C5 . -.3(4)
C7 C3 C4 C5 . -179.8(3)
C3 C4 C5 C6 . .3(4)
C4 C5 C6 C1 . -.4(4)
C2 C1 C6 C5 . .5(4)
N1 C1 C6 C5 . -179.4(2)
